data_1538230
loop_
_publ_author_name
'Ino, Noriko'
'Hirabayashi, Makoto'
'Ogawa, Shiro'

_publ_section_title
;
 X-ray and Thermal Analyses of the Order-Disorder Transition in
 Magnesium-Indium Alloys
;
_journal_coden_ASTM TJIMAA
_journal_issue 3
_journal_name_full
;
 Transactions of the Japan Institute of Metals
;
_journal_page_first 172
_journal_page_last 178
_journal_paper_doi 10.2320/matertrans1960.6.172
_journal_volume 6
_journal_year 1965
_chemical_formula_sum 'In Mg'
_space_group_IT_number 123
_symmetry_space_group_name_Hall '-P 4 2'
_symmetry_space_group_name_H-M 'P 4/m m m'
_cell_angle_alpha 90
_cell_angle_beta 90
_cell_angle_gamma 90
_cell_formula_units_Z 2
_cell_length_a 4.58
_cell_length_b 4.58
_cell_length_c 4.392
_cell_volume 92.128
_citation_journal_id_ASTM TJIMAA
_cod_data_source_file Ino_TJIMAA_1965_232.cif
_cod_data_source_block In1Mg1
_cod_original_cell_volume 92.12835
_cod_original_formula_sum 'In1 Mg1'
_cod_database_code 1538230

loop_
_symmetry_equiv_pos_as_xyz
x,y,z
-y,x,z
-x,-y,z
y,-x,z
x,-y,-z
y,x,-z
-x,y,-z
-y,-x,-z
-x,-y,-z
y,-x,-z
x,y,-z
-y,x,-z
-x,y,z
-y,-x,z
x,-y,z
y,x,z

loop_
_atom_site_label
_atom_site_type_symbol
_atom_site_fract_x
_atom_site_fract_y
_atom_site_fract_z
_atom_site_occupancy
_atom_site_U_iso_or_equiv
Mg1 Mg 0 0.5 0.5 1 0.0
In1 In 0 0 0 1 0.0
In2 In 0.5 0.5 0 1 0.0
